data_4509750
loop_
_publ_author_name
'Liu, Lin'
'Li, Zifeng'
'Wang, Baolan'
'Li, Gang'
'Wang, Lipeng'
'Meng, Xiangru'
'He, Zhanhang'

_publ_section_title
;
 Polymeric Frameworks Constructed from Bulky Carboxylates and
 4,4&#x2032;-Bipyridine Linkages: Synthesis, Crystal Structures, and
 Properties
;
_journal_issue 12
_journal_name_full 'Crystal Growth &amp; Design'
_journal_page_first 5244
_journal_paper_doi 10.1021/cg9007747
_journal_volume 9
_journal_year 2009
_chemical_formula_sum 'C53 H48 Cd Fe2 N4 O7'
_chemical_formula_weight 1077.05
_chemical_name_systematic
;

 ?

;
_space_group_IT_number 2
_symmetry_cell_setting triclinic
_symmetry_space_group_name_Hall '-P 1'
_symmetry_space_group_name_H-M 'P -1'
_atom_sites_solution_hydrogens geom
_atom_sites_solution_primary direct
_atom_sites_solution_secondary difmap
_audit_creation_method SHELXL-97
_cell_angle_alpha 108.218(8)
_cell_angle_beta 103.065(8)
_cell_angle_gamma 102.821(6)
_cell_formula_units_Z 2
_cell_length_a 11.752(6)
_cell_length_b 13.457(7)
_cell_length_c 17.688(13)
_cell_measurement_reflns_used 6363
_cell_measurement_temperature 291(2)
_cell_measurement_theta_max 23.67
_cell_measurement_theta_min 2.42
_cell_volume 2455(3)
_computing_cell_refinement 'Bruker SMART'
_computing_data_collection 'Bruker SMART'
_computing_data_reduction 'Bruker SAINT'
_computing_molecular_graphics 'Bruker SHELXTL'
_computing_publication_material 'Bruker SHELXTL'
_computing_structure_refinement 'SHELXL-97 (Sheldrick, 1997)'
_computing_structure_solution 'SHELXS-97 (Sheldrick, 1990)'
_diffrn_ambient_temperature 291(2)
_diffrn_measured_fraction_theta_full 0.941
_diffrn_measured_fraction_theta_max 0.941
_diffrn_measurement_device_type 'CCD area detector'
_diffrn_measurement_method 'phi and omega scans'
_diffrn_radiation_monochromator graphite
_diffrn_radiation_source 'fine-focus sealed tube'
_diffrn_radiation_type MoK\a
_diffrn_radiation_wavelength 0.71073
_diffrn_reflns_av_R_equivalents 0.0000
_diffrn_reflns_av_sigmaI/netI 0.0861
_diffrn_reflns_limit_h_max 13
_diffrn_reflns_limit_h_min -14
_diffrn_reflns_limit_k_max 15
_diffrn_reflns_limit_k_min -16
_diffrn_reflns_limit_l_max 21
_diffrn_reflns_limit_l_min 0
_diffrn_reflns_number 8607
_diffrn_reflns_theta_full 25.50
_diffrn_reflns_theta_max 25.50
_diffrn_reflns_theta_min 2.42
_exptl_absorpt_coefficient_mu 1.067
_exptl_absorpt_correction_T_max 0.7952
_exptl_absorpt_correction_T_min 0.6705
_exptl_absorpt_correction_type multi-scan
_exptl_absorpt_process_details sadabs
_exptl_crystal_colour brown
_exptl_crystal_density_diffrn 1.457
_exptl_crystal_density_method 'not measured'
_exptl_crystal_description block
_exptl_crystal_F_000 1100
_exptl_crystal_size_max 0.41
_exptl_crystal_size_mid 0.33
_exptl_crystal_size_min 0.23
_platon_squeeze_details
;
;
_refine_diff_density_max 3.439
_refine_diff_density_min -0.873
_refine_diff_density_rms 0.175
_refine_ls_extinction_method none
_refine_ls_goodness_of_fit_ref 1.098
_refine_ls_hydrogen_treatment constr
_refine_ls_matrix_type full
_refine_ls_number_parameters 606
_refine_ls_number_reflns 8607
_refine_ls_number_restraints 19
_refine_ls_restrained_S_all 1.097
_refine_ls_R_factor_all 0.1236
_refine_ls_R_factor_gt 0.1096
_refine_ls_shift/su_max 0.000
_refine_ls_shift/su_mean 0.000
_refine_ls_structure_factor_coef Fsqd
_refine_ls_weighting_details 'calc w=1/[\s^2^(Fo^2^)+(0.1519P)^2^+27.1189P] where P=(Fo^2^+2Fc^2^)/3'
_refine_ls_weighting_scheme calc
_refine_ls_wR_factor_gt 0.3154
_refine_ls_wR_factor_ref 0.3228
_reflns_number_gt 6921
_reflns_number_total 8607
_reflns_threshold_expression >2sigma(I)
_cod_data_source_file cg9007747sup2.cif
_cod_data_source_block c
_cod_depositor_comments
;
The following automatic conversions were performed:

'_symmetry_cell_setting' value 'Triclinic' changed to 'triclinic'
according to /home/saulius/struct/CIF-dictionaries/cif_core.dic
dictionary named 'cif_core.dic' version 2.4.2 from 2011-04-26.

Automatic conversion script
Id: cif_fix_values 1891 2012-01-12 08:04:46Z andrius 
;
_cod_original_cell_volume 2455(2)
_cod_original_sg_symbol_H-M P-1
_cod_database_code 4509750

loop_
_symmetry_equiv_pos_as_xyz
'x, y, z'
'-x, -y, -z'

loop_
_atom_site_label
_atom_site_type_symbol
_atom_site_fract_x
_atom_site_fract_y
_atom_site_fract_z
_atom_site_U_iso_or_equiv
_atom_site_adp_type
_atom_site_occupancy
_atom_site_symmetry_multiplicity
_atom_site_calc_flag
_atom_site_refinement_flags
Cd1 Cd 0.58615(7) 0.66506(6) 0.53318(5) 0.0379(3) Uani 1 1 d .
Fe1 Fe 1.2995(2) 1.79901(15) 0.92370(11) 0.0610(6) Uani 1 1 d .
Fe2 Fe 0.3191(2) 0.08362(18) -0.33958(12) 0.0677(6) Uani 1 1 d .
O1 O 1.1737(10) 1.4851(7) 0.7675(7) 0.073(3) Uani 1 1 d .
O2 O 0.6644(11) 0.8432(8) 0.5583(7) 0.082(3) Uani 1 1 d .
O3 O 0.6916(12) 0.8383(10) 0.6822(8) 0.092(4) Uani 1 1 d .
O4 O 0.2582(14) 0.1230(9) -0.1374(6) 0.095(4) Uani 1 1 d .
O5 O 0.4221(11) 0.4432(9) 0.3931(6) 0.072(3) Uani 1 1 d .
O6 O 0.5296(6) 0.5995(7) 0.3924(5) 0.0453(18) Uani 1 1 d .
O7 O 0.911(4) 0.877(4) 0.824(3) 0.308(18) Uani 1 1 d DU
H7D H 0.8475 0.8670 0.7844 0.463 Uiso 1 1 d R
N1 N 0.9702(11) 1.3510(9) 0.7640(8) 0.065(3) Uani 1 1 d .
H1D H 1.0455 1.3636 0.7649 0.077 Uiso 1 1 calc R
N2 N 0.3225(16) 0.3107(11) -0.0020(7) 0.085(4) Uani 1 1 d .
H2D H 0.3127 0.2412 -0.0224 0.102 Uiso 1 1 calc R
N3 N 0.3909(8) 0.6673(8) 0.5325(6) 0.046(2) Uani 1 1 d .
N4 N -0.2229(8) 0.6450(9) 0.5289(6) 0.048(2) Uani 1 1 d .
C1 C 1.267(2) 1.7438(13) 1.0155(10) 0.083(5) Uani 1 1 d .
H1 H 1.2156 1.6701 1.0058 0.099 Uiso 1 1 calc R
C2 C 1.226(2) 1.8371(15) 1.0202(10) 0.087(5) Uani 1 1 d .
H2 H 1.1424 1.8406 1.0162 0.104 Uiso 1 1 calc R
C3 C 1.334(2) 1.9258(13) 1.0361(10) 0.095(6) Uani 1 1 d .
H3 H 1.3350 2.0012 1.0427 0.114 Uiso 1 1 calc R
C4 C 1.434(2) 1.8884(17) 1.0390(9) 0.096(6) Uani 1 1 d .
H4 H 1.5186 1.9320 1.0491 0.115 Uiso 1 1 calc R
C5 C 1.391(2) 1.7741(15) 1.0258(10) 0.084(5) Uani 1 1 d .
H5 H 1.4419 1.7255 1.0249 0.101 Uiso 1 1 calc R
C6 C 1.3335(15) 1.7060(14) 0.8170(9) 0.070(4) Uani 1 1 d .
H6 H 1.3854 1.6580 0.8152 0.084 Uiso 1 1 calc R
C7 C 1.3726(17) 1.8190(13) 0.8318(9) 0.076(5) Uani 1 1 d .
H7 H 1.4571 1.8629 0.8418 0.091 Uiso 1 1 calc R
C8 C 1.2696(17) 1.8609(12) 0.8317(9) 0.074(5) Uani 1 1 d .
H8 H 1.2717 1.9368 0.8400 0.089 Uiso 1 1 calc R
C9 C 1.1661(15) 1.7737(10) 0.8189(8) 0.065(4) Uani 1 1 d .
H9 H 1.0829 1.7776 0.8154 0.078 Uiso 1 1 calc R
C10 C 1.2041(13) 1.6742(10) 0.8075(7) 0.055(3) Uani 1 1 d .
C11 C 1.1301(13) 1.5610(11) 0.7914(8) 0.059(3) Uani 1 1 d .
C12 C 1.0122(14) 1.5448(12) 0.8061(10) 0.070(4) Uani 1 1 d .
H12 H 0.9872 1.6061 0.8261 0.084 Uiso 1 1 calc R
C13 C 0.9344(14) 1.4413(13) 0.7917(10) 0.071(4) Uani 1 1 d .
C14 C 0.8093(17) 1.4279(17) 0.8043(16) 0.102(6) Uani 1 1 d .
H14A H 0.7459 1.3908 0.7507 0.153 Uiso 1 1 calc R
H14B H 0.8027 1.4991 0.8319 0.153 Uiso 1 1 calc R
H14C H 0.8001 1.3851 0.8383 0.153 Uiso 1 1 calc R
C15 C 0.8979(12) 1.2368(11) 0.7335(9) 0.059(3) Uani 1 1 d .
C16 C 0.884(2) 1.1731(15) 0.6556(14) 0.117(9) Uani 1 1 d .
H16 H 0.9204 1.2041 0.6232 0.140 Uiso 1 1 calc R
C17 C 0.814(2) 1.0568(12) 0.6191(13) 0.102(7) Uani 1 1 d .
H17 H 0.7986 1.0135 0.5631 0.122 Uiso 1 1 calc R
C18 C 0.7701(12) 1.0136(10) 0.6735(8) 0.052(3) Uani 1 1 d .
C19 C 0.785(2) 1.0783(15) 0.7520(11) 0.101(7) Uani 1 1 d .
H19 H 0.7511 1.0473 0.7851 0.121 Uiso 1 1 calc R
C20 C 0.852(2) 1.1920(13) 0.7866(10) 0.096(7) Uani 1 1 d .
H20 H 0.8645 1.2354 0.8422 0.115 Uiso 1 1 calc R
C21 C 0.7028(12) 0.8889(11) 0.6356(10) 0.058(3) Uani 1 1 d .
C22 C 0.4899(19) 0.175(2) -0.3255(18) 0.117(8) Uani 1 1 d .
H22 H 0.5131 0.2523 -0.3206 0.140 Uiso 1 1 calc R
C23 C 0.450(2) 0.084(2) -0.3998(14) 0.104(7) Uani 1 1 d .
H23 H 0.4409 0.0828 -0.4566 0.125 Uiso 1 1 calc R
C24 C 0.432(3) -0.003(2) -0.375(3) 0.139(11) Uani 1 1 d .
H24 H 0.3992 -0.0794 -0.4165 0.167 Uiso 1 1 calc R
C25 C 0.448(4) 0.019(4) -0.297(3) 0.154(13) Uani 1 1 d .
H25 H 0.4402 -0.0325 -0.2690 0.184 Uiso 1 1 calc R
C26 C 0.496(2) 0.141(4) -0.2580(14) 0.152(14) Uani 1 1 d .
H26 H 0.5248 0.1877 -0.1980 0.183 Uiso 1 1 calc R
C27 C 0.2064(16) 0.1801(16) -0.3305(9) 0.078(4) Uani 1 1 d .
H27 H 0.2317 0.2600 -0.3158 0.093 Uiso 1 1 calc R
C28 C 0.1652(17) 0.0967(17) -0.4138(10) 0.085(5) Uani 1 1 d .
H28 H 0.1585 0.1100 -0.4658 0.102 Uiso 1 1 calc R
C29 C 0.1369(17) -0.0057(17) -0.4080(10) 0.092(6) Uani 1 1 d .
H29 H 0.1088 -0.0765 -0.4557 0.110 Uiso 1 1 calc R
C30 C 0.1641(18) 0.0072(15) -0.3197(10) 0.086(5) Uani 1 1 d .
H30 H 0.1524 -0.0505 -0.2969 0.103 Uiso 1 1 calc R
C31 C 0.2053(15) 0.1271(13) -0.2741(8) 0.067(4) Uani 1 1 d .
C32 C 0.2460(17) 0.1803(13) -0.1792(9) 0.072(4) Uani 1 1 d .
C33 C 0.2644(17) 0.2940(13) -0.1436(9) 0.074(4) Uani 1 1 d .
H33 H 0.2524 0.3300 -0.1805 0.089 Uiso 1 1 calc R
C34 C 0.2985(19) 0.3571(14) -0.0593(9) 0.082(5) Uani 1 1 d .
C35 C 0.299(3) 0.4741(14) -0.0306(10) 0.112(8) Uani 1 1 d .
H35A H 0.2778 0.4925 0.0203 0.168 Uiso 1 1 calc R
H35B H 0.2398 0.4831 -0.0732 0.168 Uiso 1 1 calc R
H35C H 0.3794 0.5220 -0.0203 0.168 Uiso 1 1 calc R
C36 C 0.3606(16) 0.3594(12) 0.0846(8) 0.068(4) Uani 1 1 d .
C37 C 0.3138(17) 0.2974(11) 0.1304(8) 0.072(4) Uani 1 1 d .
H37 H 0.2584 0.2264 0.1017 0.087 Uiso 1 1 calc R
C38 C 0.3519(14) 0.3442(11) 0.2174(8) 0.064(4) Uani 1 1 d .
H38 H 0.3214 0.3034 0.2465 0.077 Uiso 1 1 calc R
C39 C 0.4328(11) 0.4485(10) 0.2619(7) 0.049(3) Uani 1 1 d .
C40 C 0.4821(13) 0.5066(12) 0.2190(7) 0.056(3) Uani 1 1 d .
H40 H 0.5394 0.5766 0.2483 0.067 Uiso 1 1 calc R
C41 C 0.4458(16) 0.4600(13) 0.1311(9) 0.070(4) Uani 1 1 d .
H41 H 0.4818 0.4999 0.1034 0.084 Uiso 1 1 calc R
C42 C 0.4670(10) 0.5011(11) 0.3559(7) 0.046(3) Uani 1 1 d .
C43 C 0.2996(13) 0.6410(16) 0.4630(9) 0.074(5) Uani 1 1 d .
H43 H 0.3175 0.6256 0.4127 0.089 Uiso 1 1 calc R
C44 C 0.1792(14) 0.6348(17) 0.4598(9) 0.079(5) Uani 1 1 d .
H44 H 0.1195 0.6144 0.4084 0.094 Uiso 1 1 calc R
C45 C 0.1473(10) 0.6583(9) 0.5315(7) 0.044(2) Uani 1 1 d .
C46 C 0.2412(13) 0.6836(17) 0.6037(9) 0.077(5) Uani 1 1 d .
H46 H 0.2250 0.6971 0.6544 0.093 Uiso 1 1 calc R
C47 C 0.3589(12) 0.6893(16) 0.6020(9) 0.073(5) Uani 1 1 d .
H47 H 0.4202 0.7099 0.6527 0.088 Uiso 1 1 calc R
C48 C 0.0184(9) 0.6524(9) 0.5297(7) 0.042(2) Uani 1 1 d .
C49 C -0.0736(12) 0.6268(14) 0.4584(8) 0.064(4) Uani 1 1 d .
H49 H -0.0578 0.6109 0.4074 0.077 Uiso 1 1 calc R
C50 C -0.1905(11) 0.6241(15) 0.4608(9) 0.068(4) Uani 1 1 d .
H50 H -0.2511 0.6060 0.4102 0.082 Uiso 1 1 calc R
C51 C -0.1336(13) 0.6676(19) 0.5979(9) 0.092(7) Uani 1 1 d .
H51 H -0.1521 0.6832 0.6479 0.111 Uiso 1 1 calc R
C52 C -0.0139(13) 0.670(2) 0.6015(9) 0.096(7) Uani 1 1 d .
H52 H 0.0439 0.6833 0.6520 0.115 Uiso 1 1 calc R
C53 C 0.996(6) 0.988(5) 0.878(4) 0.32(2) Uani 1 1 d DU
H53A H 1.0753 0.9938 0.8711 0.477 Uiso 1 1 calc R
H53B H 1.0026 0.9996 0.9357 0.477 Uiso 1 1 calc R
H53C H 0.9651 1.0417 0.8634 0.477 Uiso 1 1 calc R

loop_
_atom_site_aniso_label
_atom_site_aniso_U_11
_atom_site_aniso_U_22
_atom_site_aniso_U_33
_atom_site_aniso_U_23
_atom_site_aniso_U_13
_atom_site_aniso_U_12
Cd1 0.0335(4) 0.0356(4) 0.0432(4) 0.0133(3) 0.0132(3) 0.0100(3)
Fe1 0.0924(14) 0.0346(9) 0.0370(9) 0.0100(7) 0.0045(8) 0.0064(9)
Fe2 0.1022(16) 0.0550(12) 0.0411(10) 0.0174(9) 0.0141(9) 0.0260(11)
O1 0.086(7) 0.032(5) 0.089(7) 0.006(5) 0.037(6) 0.009(4)
O2 0.107(8) 0.037(5) 0.073(7) 0.005(5) 0.013(6) 0.007(5)
O3 0.118(9) 0.066(7) 0.086(8) 0.037(7) 0.031(7) 0.003(6)
O4 0.184(13) 0.059(6) 0.044(5) 0.024(5) 0.032(7) 0.039(7)
O5 0.119(8) 0.074(7) 0.055(5) 0.045(5) 0.046(6) 0.045(6)
O6 0.034(4) 0.046(5) 0.039(4) -0.001(3) 0.010(3) 0.006(3)
O7 0.31(2) 0.31(2) 0.31(2) 0.127(11) 0.090(10) 0.098(11)
N1 0.072(7) 0.039(6) 0.069(7) 0.018(5) 0.013(6) 0.004(5)
N2 0.169(14) 0.062(8) 0.039(6) 0.028(6) 0.032(7) 0.051(9)
N3 0.036(5) 0.045(5) 0.054(6) 0.015(4) 0.015(4) 0.012(4)
N4 0.037(5) 0.060(6) 0.050(5) 0.023(5) 0.015(4) 0.016(4)
C1 0.139(17) 0.045(8) 0.053(8) 0.024(7) 0.021(9) 0.011(9)
C2 0.145(16) 0.068(10) 0.048(8) 0.021(7) 0.031(9) 0.033(11)
C3 0.17(2) 0.042(8) 0.047(8) 0.007(7) 0.015(10) 0.018(11)
C4 0.123(15) 0.081(12) 0.033(7) 0.001(7) -0.008(8) -0.001(11)
C5 0.113(14) 0.072(11) 0.050(8) 0.021(8) 0.003(8) 0.025(10)
C6 0.080(10) 0.072(10) 0.048(7) 0.025(7) 0.010(6) 0.012(8)
C7 0.094(11) 0.063(9) 0.045(7) 0.018(7) 0.006(7) -0.005(8)
C8 0.117(13) 0.040(7) 0.049(7) 0.026(6) 0.002(7) 0.004(8)
C9 0.096(10) 0.033(6) 0.042(6) 0.007(5) 0.000(6) 0.011(6)
C10 0.081(9) 0.034(6) 0.031(5) 0.006(5) 0.002(5) 0.007(6)
C11 0.076(9) 0.038(7) 0.040(6) 0.006(5) 0.004(6) 0.002(6)
C12 0.071(9) 0.046(8) 0.080(10) 0.014(7) 0.019(7) 0.015(7)
C13 0.068(9) 0.053(8) 0.072(9) 0.011(7) 0.009(7) 0.010(7)
C14 0.077(12) 0.084(13) 0.142(19) 0.041(13) 0.038(12) 0.020(10)
C15 0.059(7) 0.047(7) 0.062(8) 0.019(6) 0.017(6) 0.003(6)
C16 0.18(2) 0.052(10) 0.093(13) 0.008(9) 0.080(15) -0.011(12)
C17 0.18(2) 0.026(7) 0.093(12) 0.018(8) 0.066(13) -0.002(9)
C18 0.061(7) 0.032(6) 0.054(7) 0.013(5) 0.018(5) 0.004(5)
C19 0.151(18) 0.059(10) 0.063(10) 0.008(8) 0.044(11) -0.010(10)
C20 0.158(17) 0.048(8) 0.046(8) 0.003(7) 0.033(9) -0.015(9)
C21 0.060(8) 0.048(7) 0.071(9) 0.029(7) 0.026(6) 0.013(6)
C22 0.082(13) 0.105(17) 0.14(2) 0.021(16) 0.034(13) 0.028(12)
C23 0.120(16) 0.13(2) 0.084(13) 0.052(14) 0.048(12) 0.064(15)
C24 0.15(2) 0.090(17) 0.21(4) 0.05(2) 0.09(2) 0.074(17)
C25 0.19(3) 0.20(4) 0.14(3) 0.10(3) 0.07(3) 0.12(3)
C26 0.102(17) 0.28(5) 0.054(11) 0.047(19) 0.006(10) 0.07(2)
C27 0.099(11) 0.086(11) 0.051(8) 0.033(8) 0.011(7) 0.039(9)
C28 0.101(12) 0.096(14) 0.056(9) 0.029(9) 0.015(8) 0.037(10)
C29 0.095(12) 0.087(13) 0.048(8) -0.003(8) 0.002(8) 0.006(10)
C30 0.113(13) 0.066(10) 0.058(9) 0.019(8) 0.015(8) 0.007(9)
C31 0.097(11) 0.060(8) 0.036(6) 0.011(6) 0.013(6) 0.026(8)
C32 0.116(12) 0.055(8) 0.043(7) 0.018(6) 0.023(7) 0.029(8)
C33 0.126(13) 0.062(9) 0.044(7) 0.020(7) 0.028(8) 0.044(9)
C34 0.139(15) 0.064(9) 0.048(8) 0.016(7) 0.029(8) 0.051(10)
C35 0.24(3) 0.053(9) 0.042(8) 0.012(7) 0.038(11) 0.069(13)
C36 0.102(11) 0.055(8) 0.041(6) 0.014(6) 0.020(7) 0.025(8)
C37 0.131(13) 0.031(6) 0.041(6) 0.016(5) 0.015(7) 0.010(7)
C38 0.094(10) 0.047(7) 0.047(7) 0.024(6) 0.020(6) 0.008(7)
C39 0.061(7) 0.045(6) 0.036(5) 0.006(5) 0.012(5) 0.023(5)
C40 0.070(8) 0.062(8) 0.037(6) 0.018(6) 0.024(6) 0.017(6)
C41 0.109(12) 0.060(9) 0.064(8) 0.041(8) 0.046(8) 0.023(8)
C42 0.048(6) 0.062(8) 0.040(6) 0.022(6) 0.014(5) 0.035(6)
C43 0.065(8) 0.133(15) 0.052(7) 0.043(9) 0.033(7) 0.056(9)
C44 0.061(8) 0.139(16) 0.045(7) 0.030(8) 0.015(6) 0.058(10)
C45 0.043(6) 0.041(6) 0.046(6) 0.013(5) 0.012(5) 0.016(5)
C46 0.051(7) 0.143(16) 0.054(8) 0.041(9) 0.026(6) 0.044(9)
C47 0.041(7) 0.132(15) 0.048(7) 0.033(8) 0.013(5) 0.036(8)
C48 0.037(6) 0.038(6) 0.046(6) 0.010(5) 0.013(4) 0.012(4)
C49 0.050(7) 0.111(12) 0.049(7) 0.043(8) 0.023(6) 0.033(7)
C50 0.038(6) 0.121(13) 0.065(8) 0.059(9) 0.019(6) 0.023(7)
C51 0.057(8) 0.17(2) 0.038(7) 0.015(9) 0.023(6) 0.045(10)
C52 0.051(8) 0.19(2) 0.045(7) 0.035(10) 0.016(6) 0.053(11)
C53 0.32(2) 0.32(2) 0.32(2) 0.121(11) 0.097(11) 0.102(11)

loop_
_atom_type_symbol
_atom_type_description
_atom_type_scat_dispersion_real
_atom_type_scat_dispersion_imag
_atom_type_scat_source
C C 0.0033 0.0016 'International Tables Vol C Tables 4.2.6.8 and 6.1.1.4'
H H 0.0000 0.0000 'International Tables Vol C Tables 4.2.6.8 and 6.1.1.4'
N N 0.0061 0.0033 'International Tables Vol C Tables 4.2.6.8 and 6.1.1.4'
O O 0.0106 0.0060 'International Tables Vol C Tables 4.2.6.8 and 6.1.1.4'
Fe Fe 0.3463 0.8444 'International Tables Vol C Tables 4.2.6.8 and 6.1.1.4'
Cd Cd -0.8075 1.2024 'International Tables Vol C Tables 4.2.6.8 and 6.1.1.4'

loop_
_geom_angle_atom_site_label_1
_geom_angle_atom_site_label_2
_geom_angle_atom_site_label_3
_geom_angle
_geom_angle_site_symmetry_1
_geom_angle_site_symmetry_3
O2 Cd1 O5 137.7(4) . 2_666
O2 Cd1 O6 98.3(4) . .
O5 Cd1 O6 123.4(4) 2_666 .
O2 Cd1 N3 96.6(4) . .
O5 Cd1 N3 89.1(4) 2_666 .
O6 Cd1 N3 92.1(3) . .
O2 Cd1 N4 88.6(4) . 1_655
O5 Cd1 N4 87.7(4) 2_666 1_655
O6 Cd1 N4 86.1(3) . 1_655
N3 Cd1 N4 174.7(4) . 1_655
C9 Fe1 C8 40.6(6) . .
C9 Fe1 C5 159.5(7) . .
C8 Fe1 C5 159.5(8) . .
C9 Fe1 C1 123.5(8) . .
C8 Fe1 C1 158.8(9) . .
C5 Fe1 C1 39.0(8) . .
C9 Fe1 C3 122.0(8) . .
C8 Fe1 C3 107.2(7) . .
C5 Fe1 C3 66.6(8) . .
C1 Fe1 C3 67.3(7) . .
C9 Fe1 C2 106.1(8) . .
C8 Fe1 C2 121.7(8) . .
C5 Fe1 C2 67.3(8) . .
C1 Fe1 C2 40.6(7) . .
C3 Fe1 C2 40.8(8) . .
C9 Fe1 C7 68.8(7) . .
C8 Fe1 C7 41.2(7) . .
C5 Fe1 C7 124.3(8) . .
C1 Fe1 C7 159.1(8) . .
C3 Fe1 C7 123.1(7) . .
C2 Fe1 C7 158.7(7) . .
C9 Fe1 C4 156.9(8) . .
C8 Fe1 C4 122.1(7) . .
C5 Fe1 C4 40.8(8) . .
C1 Fe1 C4 67.3(8) . .
C3 Fe1 C4 39.0(8) . .
C2 Fe1 C4 67.9(9) . .
C7 Fe1 C4 108.2(8) . .
C9 Fe1 C10 42.3(5) . .
C8 Fe1 C10 68.9(5) . .
C5 Fe1 C10 123.7(6) . .
C1 Fe1 C10 109.0(6) . .
C3 Fe1 C10 160.0(9) . .
C2 Fe1 C10 123.4(7) . .
C7 Fe1 C10 67.6(6) . .
C4 Fe1 C10 159.7(8) . .
C9 Fe1 C6 69.6(6) . .
C8 Fe1 C6 68.5(7) . .
C5 Fe1 C6 109.5(7) . .
C1 Fe1 C6 124.5(7) . .
C3 Fe1 C6 158.0(9) . .
C2 Fe1 C6 160.0(7) . .
C7 Fe1 C6 39.6(6) . .
C4 Fe1 C6 123.6(8) . .
C10 Fe1 C6 40.5(6) . .
C25 Fe2 C31 121.1(11) . .
C25 Fe2 C22 68.7(14) . .
C31 Fe2 C22 127.8(9) . .
C25 Fe2 C24 36.7(13) . .
C31 Fe2 C24 154.4(12) . .
C22 Fe2 C24 64.5(11) . .
C25 Fe2 C30 105.3(13) . .
C31 Fe2 C30 42.2(7) . .
C22 Fe2 C30 164.7(10) . .
C24 Fe2 C30 119.6(11) . .
C25 Fe2 C27 156.5(13) . .
C31 Fe2 C27 40.1(6) . .
C22 Fe2 C27 109.6(9) . .
C24 Fe2 C27 165.1(13) . .
C30 Fe2 C27 69.9(8) . .
C25 Fe2 C26 42.6(14) . .
C31 Fe2 C26 108.8(9) . .
C22 Fe2 C26 40.2(12) . .
C24 Fe2 C26 64.6(14) . .
C30 Fe2 C26 126.1(10) . .
C27 Fe2 C26 120.7(13) . .
C25 Fe2 C23 66.9(12) . .
C31 Fe2 C23 164.5(9) . .
C22 Fe2 C23 39.6(10) . .
C24 Fe2 C23 38.9(11) . .
C30 Fe2 C23 152.4(9) . .
C27 Fe2 C23 127.7(9) . .
C26 Fe2 C23 67.2(10) . .
C25 Fe2 C28 160.6(15) . .
C31 Fe2 C28 68.3(6) . .
C22 Fe2 C28 120.8(11) . .
C24 Fe2 C28 128.5(13) . .
C30 Fe2 C28 69.5(8) . .
C27 Fe2 C28 41.0(7) . .
C26 Fe2 C28 155.1(15) . .
C23 Fe2 C28 108.6(8) . .
C25 Fe2 C29 124.9(15) . .
C31 Fe2 C29 68.5(7) . .
C22 Fe2 C29 153.1(11) . .
C24 Fe2 C29 110.9(11) . .
C30 Fe2 C29 41.8(7) . .
C27 Fe2 C29 67.6(8) . .
C26 Fe2 C29 164.8(14) . .
C23 Fe2 C29 119.4(9) . .
C28 Fe2 C29 39.3(8) . .
C21 O2 Cd1 104.6(10) . .
C42 O5 Cd1 158.4(9) . 2_666
C42 O6 Cd1 115.7(7) . .
C53 O7 H7D 122.0 . .
C13 N1 C15 128.2(13) . .
C13 N1 H1D 115.9 . .
C15 N1 H1D 115.9 . .
C34 N2 C36 129.0(14) . .
C34 N2 H2D 115.5 . .
C36 N2 H2D 115.5 . .
C43 N3 C47 114.5(10) . .
C43 N3 Cd1 123.1(8) . .
C47 N3 Cd1 122.4(8) . .
C50 N4 C51 114.5(10) . .
C50 N4 Cd1 123.6(8) . 1_455
C51 N4 Cd1 121.4(8) . 1_455
C5 C1 C2 108.8(17) . .
C5 C1 Fe1 70.0(10) . .
C2 C1 Fe1 69.8(9) . .
C5 C1 H1 125.6 . .
C2 C1 H1 125.6 . .
Fe1 C1 H1 125.6 . .
C1 C2 C3 106(2) . .
C1 C2 Fe1 69.7(10) . .
C3 C2 Fe1 69.6(11) . .
C1 C2 H2 127.2 . .
C3 C2 H2 127.2 . .
Fe1 C2 H2 127.2 . .
C4 C3 C2 109.8(17) . .
C4 C3 Fe1 70.7(10) . .
C2 C3 Fe1 69.6(9) . .
C4 C3 H3 125.1 . .
C2 C3 H3 125.1 . .
Fe1 C3 H3 125.1 . .
C3 C4 C5 106.7(19) . .
C3 C4 Fe1 70.3(10) . .
C5 C4 Fe1 68.9(9) . .
C3 C4 H4 126.6 . .
C5 C4 H4 126.6 . .
Fe1 C4 H4 126.6 . .
C1 C5 C4 109.2(18) . .
C1 C5 Fe1 71.0(9) . .
C4 C5 Fe1 70.3(9) . .
C1 C5 H5 125.4 . .
C4 C5 H5 125.4 . .
Fe1 C5 H5 125.4 . .
C7 C6 C10 107.6(15) . .
C7 C6 Fe1 69.1(10) . .
C10 C6 Fe1 68.8(8) . .
C7 C6 H6 126.2 . .
C10 C6 H6 126.2 . .
Fe1 C6 H6 126.2 . .
C6 C7 C8 109.5(14) . .
C6 C7 Fe1 71.3(9) . .
C8 C7 Fe1 68.8(9) . .
C6 C7 H7 125.2 . .
C8 C7 H7 125.2 . .
Fe1 C7 H7 125.2 . .
C9 C8 C7 107.9(13) . .
C9 C8 Fe1 68.6(8) . .
C7 C8 Fe1 70.0(8) . .
C9 C8 H8 126.1 . .
C7 C8 H8 126.1 . .
Fe1 C8 H8 126.1 . .
C8 C9 C10 107.6(15) . .
C8 C9 Fe1 70.9(8) . .
C10 C9 Fe1 70.7(7) . .
C8 C9 H9 126.2 . .
C10 C9 H9 126.2 . .
Fe1 C9 H9 126.2 . .
C6 C10 C9 107.3(13) . .
C6 C10 C11 123.5(13) . .
C9 C10 C11 129.1(14) . .
C6 C10 Fe1 70.7(8) . .
C9 C10 Fe1 67.1(7) . .
C11 C10 Fe1 126.3(9) . .
O1 C11 C12 123.5(13) . .
O1 C11 C10 118.0(13) . .
C12 C11 C10 118.4(13) . .
C13 C12 C11 123.0(14) . .
C13 C12 H12 118.5 . .
C11 C12 H12 118.5 . .
N1 C13 C12 119.5(15) . .
N1 C13 C14 119.5(15) . .
C12 C13 C14 121.1(15) . .
C13 C14 H14A 109.5 . .
C13 C14 H14B 109.5 . .
H14A C14 H14B 109.5 . .
C13 C14 H14C 109.5 . .
H14A C14 H14C 109.5 . .
H14B C14 H14C 109.5 . .
C16 C15 C20 120.9(14) . .
C16 C15 N1 117.9(14) . .
C20 C15 N1 121.0(13) . .
C15 C16 C17 122.1(17) . .
C15 C16 H16 118.9 . .
C17 C16 H16 118.9 . .
C18 C17 C16 115.8(16) . .
C18 C17 H17 122.1 . .
C16 C17 H17 122.1 . .
C19 C18 C17 121.3(14) . .
C19 C18 C21 123.4(13) . .
C17 C18 C21 115.3(12) . .
C18 C19 C20 122.4(16) . .
C18 C19 H19 118.8 . .
C20 C19 H19 118.8 . .
C15 C20 C19 117.1(14) . .
C15 C20 H20 121.4 . .
C19 C20 H20 121.4 . .
O3 C21 O2 122.8(14) . .
O3 C21 C18 119.8(14) . .
O2 C21 C18 117.4(12) . .
C23 C22 C26 110(3) . .
C23 C22 Fe2 71.5(14) . .
C26 C22 Fe2 71.1(16) . .
C23 C22 H22 125.2 . .
C26 C22 H22 125.2 . .
Fe2 C22 H22 125.2 . .
C24 C23 C22 104(2) . .
C24 C23 Fe2 69.6(14) . .
C22 C23 Fe2 68.9(13) . .
C24 C23 H23 127.9 . .
C22 C23 H23 127.9 . .
Fe2 C23 H23 127.9 . .
C25 C24 C23 116(3) . .
C25 C24 Fe2 71.0(17) . .
C23 C24 Fe2 71.5(13) . .
C25 C24 H24 121.6 . .
C23 C24 H24 121.6 . .
Fe2 C24 H24 121.6 . .
C24 C25 C26 105(3) . .
C24 C25 Fe2 72.3(18) . .
C26 C25 Fe2 70.1(15) . .
C24 C25 H25 127.4 . .
C26 C25 H25 127.4 . .
Fe2 C25 H25 127.4 . .
C22 C26 C25 105(2) . .
C22 C26 Fe2 68.7(12) . .
C25 C26 Fe2 67.3(16) . .
C22 C26 H26 127.6 . .
C25 C26 H26 127.6 . .
Fe2 C26 H26 127.6 . .
C31 C27 C28 107.9(16) . .
C31 C27 Fe2 69.0(9) . .
C28 C27 Fe2 69.9(10) . .
C31 C27 H27 126.1 . .
C28 C27 H27 126.1 . .
Fe2 C27 H27 126.1 . .
C29 C28 C27 108.4(15) . .
C29 C28 Fe2 70.7(11) . .
C27 C28 Fe2 69.1(9) . .
C29 C28 H28 125.8 . .
C27 C28 H28 125.8 . .
Fe2 C28 H28 125.8 . .
C28 C29 C30 110.2(15) . .
C28 C29 Fe2 70.0(10) . .
C30 C29 Fe2 68.3(10) . .
C28 C29 H29 124.8 . .
C30 C29 H29 124.8 . .
Fe2 C29 H29 124.8 . .
C31 C30 C29 103.5(15) . .
C31 C30 Fe2 68.1(10) . .
C29 C30 Fe2 69.9(11) . .
C31 C30 H30 128.2 . .
C29 C30 H30 128.2 . .
Fe2 C30 H30 128.2 . .
C27 C31 C30 110.0(13) . .
C27 C31 C32 127.3(15) . .
C30 C31 C32 122.6(14) . .
C27 C31 Fe2 70.9(10) . .
C30 C31 Fe2 69.7(10) . .
C32 C31 Fe2 123.5(12) . .
O4 C32 C33 123.4(13) . .
O4 C32 C31 119.5(14) . .
C33 C32 C31 117.0(13) . .
C34 C33 C32 126.0(15) . .
C34 C33 H33 117.0 . .
C32 C33 H33 117.0 . .
N2 C34 C33 119.9(15) . .
N2 C34 C35 119.5(13) . .
C33 C34 C35 120.4(14) . .
C34 C35 H35A 109.5 . .
C34 C35 H35B 109.5 . .
H35A C35 H35B 109.5 . .
C34 C35 H35C 109.5 . .
H35A C35 H35C 109.5 . .
H35B C35 H35C 109.5 . .
C41 C36 N2 124.8(15) . .
C41 C36 C37 116.5(12) . .
N2 C36 C37 118.5(14) . .
C38 C37 C36 119.6(13) . .
C38 C37 H37 120.2 . .
C36 C37 H37 120.2 . .
C39 C38 C37 122.0(13) . .
C39 C38 H38 119.0 . .
C37 C38 H38 119.0 . .
C38 C39 C40 118.9(11) . .
C38 C39 C42 121.5(12) . .
C40 C39 C42 119.6(11) . .
C39 C40 C41 119.8(13) . .
C39 C40 H40 120.1 . .
C41 C40 H40 120.1 . .
C36 C41 C40 123.0(13) . .
C36 C41 H41 118.5 . .
C40 C41 H41 118.5 . .
O6 C42 O5 123.2(11) . .
O6 C42 C39 119.1(11) . .
O5 C42 C39 117.4(12) . .
N3 C43 C44 124.5(12) . .
N3 C43 H43 117.8 . .
C44 C43 H43 117.8 . .
C45 C44 C43 120.6(12) . .
C45 C44 H44 119.7 . .
C43 C44 H44 119.7 . .
C44 C45 C46 115.1(11) . .
C44 C45 C48 121.6(11) . .
C46 C45 C48 123.3(11) . .
C45 C46 C47 120.9(12) . .
C45 C46 H46 119.6 . .
C47 C46 H46 119.6 . .
N3 C47 C46 124.4(12) . .
N3 C47 H47 117.8 . .
C46 C47 H47 117.8 . .
C49 C48 C52 116.0(11) . .
C49 C48 C45 123.0(11) . .
C52 C48 C45 121.0(11) . .
C48 C49 C50 120.3(12) . .
C48 C49 H49 119.8 . .
C50 C49 H49 119.8 . .
N4 C50 C49 124.9(12) . .
N4 C50 H50 117.5 . .
C49 C50 H50 117.5 . .
N4 C51 C52 124.7(12) . .
N4 C51 H51 117.6 . .
C52 C51 H51 117.6 . .
C48 C52 C51 119.4(13) . .
C48 C52 H52 120.3 . .
C51 C52 H52 120.3 . .
O7 C53 H53A 109.5 . .
O7 C53 H53B 109.5 . .
H53A C53 H53B 109.5 . .
O7 C53 H53C 109.5 . .
H53A C53 H53C 109.5 . .
H53B C53 H53C 109.5 . .

loop_
_geom_bond_atom_site_label_1
_geom_bond_atom_site_label_2
_geom_bond_distance
_geom_bond_site_symmetry_2
Cd1 O2 2.227(10) .
Cd1 O5 2.240(9) 2_666
Cd1 O6 2.245(8) .
Cd1 N3 2.299(9) .
Cd1 N4 2.334(9) 1_655
Fe1 C9 2.016(14) .
Fe1 C8 2.046(13) .
Fe1 C5 2.047(16) .
Fe1 C1 2.059(16) .
Fe1 C3 2.060(16) .
Fe1 C2 2.060(18) .
Fe1 C7 2.063(17) .
Fe1 C4 2.065(15) .
Fe1 C10 2.066(11) .
Fe1 C6 2.091(16) .
Fe2 C25 2.02(3) .
Fe2 C31 2.023(16) .
Fe2 C22 2.02(2) .
Fe2 C24 2.03(2) .
Fe2 C30 2.045(19) .
Fe2 C27 2.048(17) .
Fe2 C26 2.06(2) .
Fe2 C23 2.06(2) .
Fe2 C28 2.058(17) .
Fe2 C29 2.066(18) .
O1 C11 1.243(17) .
O2 C21 1.234(18) .
O3 C21 1.234(18) .
O4 C32 1.233(18) .
O5 C42 1.270(16) .
O5 Cd1 2.240(9) 2_666
O6 C42 1.238(15) .
O7 C53 1.46(2) .
O7 H7D 0.8500 .
N1 C13 1.36(2) .
N1 C15 1.438(17) .
N1 H1D 0.8600 .
N2 C34 1.36(2) .
N2 C36 1.380(17) .
N2 H2D 0.8600 .
N3 C43 1.324(17) .
N3 C47 1.329(17) .
N4 C50 1.312(17) .
N4 C51 1.314(18) .
N4 Cd1 2.334(9) 1_455
C1 C5 1.37(3) .
C1 C2 1.43(3) .
C1 H1 0.9800 .
C2 C3 1.44(3) .
C2 H2 0.9800 .
C3 C4 1.38(3) .
C3 H3 0.9800 .
C4 C5 1.43(3) .
C4 H4 0.9800 .
C5 H5 0.9800 .
C6 C7 1.41(2) .
C6 C10 1.44(2) .
C6 H6 0.9800 .
C7 C8 1.44(3) .
C7 H7 0.9800 .
C8 C9 1.41(2) .
C8 H8 0.9800 .
C9 C10 1.472(19) .
C9 H9 0.9800 .
C10 C11 1.479(18) .
C11 C12 1.45(2) .
C12 C13 1.39(2) .
C12 H12 0.9300 .
C13 C14 1.52(2) .
C14 H14A 0.9600 .
C14 H14B 0.9600 .
C14 H14C 0.9600 .
C15 C16 1.33(2) .
C15 C20 1.41(2) .
C16 C17 1.45(2) .
C16 H16 0.9300 .
C17 C18 1.40(2) .
C17 H17 0.9300 .
C18 C19 1.33(2) .
C18 C21 1.535(17) .
C19 C20 1.41(2) .
C19 H19 0.9300 .
C20 H20 0.9300 .
C22 C23 1.38(3) .
C22 C26 1.40(4) .
C22 H22 0.9800 .
C23 C24 1.36(4) .
C23 H23 0.9800 .
C24 C25 1.28(4) .
C24 H24 0.9800 .
C25 C26 1.48(5) .
C25 H25 0.9800 .
C26 H26 0.9800 .
C27 C31 1.40(2) .
C27 C28 1.44(2) .
C27 H27 0.9800 .
C28 C29 1.39(3) .
C28 H28 0.9800 .
C29 C30 1.47(2) .
C29 H29 0.9800 .
C30 C31 1.47(2) .
C30 H30 0.9800 .
C31 C32 1.514(18) .
C32 C33 1.40(2) .
C33 C34 1.38(2) .
C33 H33 0.9300 .
C34 C35 1.49(2) .
C35 H35A 0.9600 .
C35 H35B 0.9600 .
C35 H35C 0.9600 .
C36 C41 1.36(2) .
C36 C37 1.44(2) .
C37 C38 1.388(19) .
C37 H37 0.9300 .
C38 C39 1.368(18) .
C38 H38 0.9300 .
C39 C40 1.375(19) .
C39 C42 1.505(15) .
C40 C41 1.401(19) .
C40 H40 0.9300 .
C41 H41 0.9300 .
C43 C44 1.387(19) .
C43 H43 0.9300 .
C44 C45 1.366(18) .
C44 H44 0.9300 .
C45 C46 1.374(18) .
C45 C48 1.492(15) .
C46 C47 1.376(18) .
C46 H46 0.9300 .
C47 H47 0.9300 .
C48 C49 1.351(17) .
C48 C52 1.371(18) .
C49 C50 1.376(18) .
C49 H49 0.9300 .
C50 H50 0.9300 .
C51 C52 1.39(2) .
C51 H51 0.9300 .
C52 H52 0.9300 .
C53 H53A 0.9600 .
C53 H53B 0.9600 .
C53 H53C 0.9600 .

loop_
_geom_hbond_atom_site_label_D
_geom_hbond_atom_site_label_H
_geom_hbond_atom_site_label_A
_geom_hbond_distance_DH
_geom_hbond_distance_HA
_geom_hbond_distance_DA
_geom_hbond_angle_DHA
N1 H1D O1 0.86 1.94 2.633(16) 136.4
N2 H2D O4 0.86 2.00 2.691(17) 136.2
O7 H7D O3 0.85 2.13 2.98(5) 177.8

loop_
_geom_torsion_atom_site_label_1
_geom_torsion_atom_site_label_2
_geom_torsion_atom_site_label_3
_geom_torsion_atom_site_label_4
_geom_torsion
_geom_torsion_site_symmetry_1
O5 Cd1 O2 C21 -7.2(13) 2_666
O6 Cd1 O2 C21 -178.1(10) .
N3 Cd1 O2 C21 88.7(10) .
N4 Cd1 O2 C21 -92.3(10) 1_655
O2 Cd1 O6 C42 -171.2(8) .
O5 Cd1 O6 C42 16.1(8) 2_666
N3 Cd1 O6 C42 -74.2(7) .
N4 Cd1 O6 C42 100.8(7) 1_655
O2 Cd1 N3 C43 95.1(13) .
O5 Cd1 N3 C43 -126.9(13) 2_666
O6 Cd1 N3 C43 -3.5(13) .
N4 Cd1 N3 C43 -74(4) 1_655
O2 Cd1 N3 C47 -88.8(13) .
O5 Cd1 N3 C47 49.2(13) 2_666
O6 Cd1 N3 C47 172.6(12) .
N4 Cd1 N3 C47 102(4) 1_655
C9 Fe1 C1 C5 165.3(10) .
C8 Fe1 C1 C5 -159.1(16) .
C3 Fe1 C1 C5 -80.5(13) .
C2 Fe1 C1 C5 -119.9(16) .
C7 Fe1 C1 C5 44(2) .
C4 Fe1 C1 C5 -38.0(12) .
C10 Fe1 C1 C5 120.6(11) .
C6 Fe1 C1 C5 78.2(12) .
C9 Fe1 C1 C2 -74.8(13) .
C8 Fe1 C1 C2 -39(2) .
C5 Fe1 C1 C2 119.9(16) .
C3 Fe1 C1 C2 39.5(13) .
C7 Fe1 C1 C2 163.7(17) .
C4 Fe1 C1 C2 81.9(13) .
C10 Fe1 C1 C2 -119.5(12) .
C6 Fe1 C1 C2 -161.9(11) .
C5 C1 C2 C3 -1.4(17) .
Fe1 C1 C2 C3 -60.7(11) .
C5 C1 C2 Fe1 59.3(12) .
C9 Fe1 C2 C1 123.1(11) .
C8 Fe1 C2 C1 164.4(11) .
C5 Fe1 C2 C1 -36.3(11) .
C3 Fe1 C2 C1 -116.2(17) .
C7 Fe1 C2 C1 -164.0(18) .
C4 Fe1 C2 C1 -80.5(13) .
C10 Fe1 C2 C1 80.2(13) .
C6 Fe1 C2 C1 49(3) .
C9 Fe1 C2 C3 -120.6(12) .
C8 Fe1 C2 C3 -79.3(14) .
C5 Fe1 C2 C3 80.0(13) .
C1 Fe1 C2 C3 116.2(17) .
C7 Fe1 C2 C3 -48(3) .
C4 Fe1 C2 C3 35.7(11) .
C10 Fe1 C2 C3 -163.6(11) .
C6 Fe1 C2 C3 164.8(19) .
C1 C2 C3 C4 1.3(18) .
Fe1 C2 C3 C4 -59.5(12) .
C1 C2 C3 Fe1 60.8(11) .
C9 Fe1 C3 C4 -162.0(11) .
C8 Fe1 C3 C4 -120.2(13) .
C5 Fe1 C3 C4 39.0(12) .
C1 Fe1 C3 C4 81.6(13) .
C2 Fe1 C3 C4 120.9(17) .
C7 Fe1 C3 C4 -77.8(14) .
C10 Fe1 C3 C4 164.6(16) .
C6 Fe1 C3 C4 -45(2) .
C9 Fe1 C3 C2 77.1(13) .
C8 Fe1 C3 C2 119.0(12) .
C5 Fe1 C3 C2 -81.8(12) .
C1 Fe1 C3 C2 -39.3(12) .
C7 Fe1 C3 C2 161.3(11) .
C4 Fe1 C3 C2 -120.9(17) .
C10 Fe1 C3 C2 44(2) .
C6 Fe1 C3 C2 -166.1(16) .
C2 C3 C4 C5 -0.8(18) .
Fe1 C3 C4 C5 -59.5(10) .
C2 C3 C4 Fe1 58.8(11) .
C9 Fe1 C4 C3 42(3) .
C8 Fe1 C4 C3 77.2(14) .
C5 Fe1 C4 C3 -117.8(18) .
C1 Fe1 C4 C3 -81.3(13) .
C2 Fe1 C4 C3 -37.3(12) .
C7 Fe1 C4 C3 120.4(12) .
C10 Fe1 C4 C3 -164.9(17) .
C6 Fe1 C4 C3 161.3(11) .
C9 Fe1 C4 C5 159.5(18) .
C8 Fe1 C4 C5 -165.0(12) .
C1 Fe1 C4 C5 36.4(12) .
C3 Fe1 C4 C5 117.8(18) .
C2 Fe1 C4 C5 80.5(13) .
C7 Fe1 C4 C5 -121.8(13) .
C10 Fe1 C4 C5 -47(3) .
C6 Fe1 C4 C5 -80.9(14) .
C2 C1 C5 C4 1.0(18) .
Fe1 C1 C5 C4 60.1(11) .
C2 C1 C5 Fe1 -59.2(11) .
C3 C4 C5 C1 -0.1(18) .
Fe1 C4 C5 C1 -60.5(11) .
C3 C4 C5 Fe1 60.4(11) .
C9 Fe1 C5 C1 -37(3) .
C8 Fe1 C5 C1 158.4(19) .
C3 Fe1 C5 C1 82.2(12) .
C2 Fe1 C5 C1 37.7(11) .
C7 Fe1 C5 C1 -162.7(10) .
C4 Fe1 C5 C1 119.6(17) .
C10 Fe1 C5 C1 -78.3(12) .
C6 Fe1 C5 C1 -121.1(10) .
C9 Fe1 C5 C4 -157(2) .
C8 Fe1 C5 C4 39(3) .
C1 Fe1 C5 C4 -119.6(18) .
C3 Fe1 C5 C4 -37.4(13) .
C2 Fe1 C5 C4 -81.9(14) .
C7 Fe1 C5 C4 77.8(15) .
C10 Fe1 C5 C4 162.2(12) .
C6 Fe1 C5 C4 119.3(13) .
C9 Fe1 C6 C7 81.1(10) .
C8 Fe1 C6 C7 37.5(10) .
C5 Fe1 C6 C7 -120.7(11) .
C1 Fe1 C6 C7 -161.6(11) .
C3 Fe1 C6 C7 -45(2) .
C2 Fe1 C6 C7 162(2) .
C4 Fe1 C6 C7 -77.6(13) .
C10 Fe1 C6 C7 119.7(13) .
C9 Fe1 C6 C10 -38.7(8) .
C8 Fe1 C6 C10 -82.2(9) .
C5 Fe1 C6 C10 119.5(9) .
C1 Fe1 C6 C10 78.7(11) .
C3 Fe1 C6 C10 -164.8(17) .
C2 Fe1 C6 C10 42(2) .
C7 Fe1 C6 C10 -119.7(13) .
C4 Fe1 C6 C10 162.7(9) .
C10 C6 C7 C8 -0.2(15) .
Fe1 C6 C7 C8 -58.3(10) .
C10 C6 C7 Fe1 58.1(9) .
C9 Fe1 C7 C6 -83.3(10) .
C8 Fe1 C7 C6 -120.6(13) .
C5 Fe1 C7 C6 78.9(11) .
C1 Fe1 C7 C6 47(2) .
C3 Fe1 C7 C6 161.5(11) .
C2 Fe1 C7 C6 -163.2(19) .
C4 Fe1 C7 C6 121.1(11) .
C10 Fe1 C7 C6 -37.6(9) .
C9 Fe1 C7 C8 37.4(8) .
C5 Fe1 C7 C8 -160.5(9) .
C1 Fe1 C7 C8 167.7(17) .
C3 Fe1 C7 C8 -77.8(12) .
C2 Fe1 C7 C8 -43(2) .
C4 Fe1 C7 C8 -118.2(10) .
C10 Fe1 C7 C8 83.0(9) .
C6 Fe1 C7 C8 120.6(13) .
C6 C7 C8 C9 1.6(16) .
Fe1 C7 C8 C9 -58.3(9) .
C6 C7 C8 Fe1 59.9(10) .
C5 Fe1 C8 C9 171.6(19) .
C1 Fe1 C8 C9 -48(2) .
C3 Fe1 C8 C9 -119.5(12) .
C2 Fe1 C8 C9 -77.2(12) .
C7 Fe1 C8 C9 119.5(13) .
C4 Fe1 C8 C9 -159.5(11) .
C10 Fe1 C8 C9 39.8(9) .
C6 Fe1 C8 C9 83.4(10) .
C9 Fe1 C8 C7 -119.5(13) .
C5 Fe1 C8 C7 52(2) .
C1 Fe1 C8 C7 -167.9(15) .
C3 Fe1 C8 C7 121.0(11) .
C2 Fe1 C8 C7 163.2(10) .
C4 Fe1 C8 C7 81.0(12) .
C10 Fe1 C8 C7 -79.8(9) .
C6 Fe1 C8 C7 -36.1(8) .
C7 C8 C9 C10 -2.2(15) .
Fe1 C8 C9 C10 -61.5(9) .
C7 C8 C9 Fe1 59.2(9) .
C5 Fe1 C9 C8 -172(2) .
C1 Fe1 C9 C8 161.1(10) .
C3 Fe1 C9 C8 78.8(13) .
C2 Fe1 C9 C8 120.3(11) .
C7 Fe1 C9 C8 -37.9(10) .
C4 Fe1 C9 C8 49(2) .
C10 Fe1 C9 C8 -117.5(14) .
C6 Fe1 C9 C8 -80.3(11) .
C8 Fe1 C9 C10 117.5(14) .
C5 Fe1 C9 C10 -54(2) .
C1 Fe1 C9 C10 -81.4(11) .
C3 Fe1 C9 C10 -163.8(10) .
C2 Fe1 C9 C10 -122.2(9) .
C7 Fe1 C9 C10 79.6(10) .
C4 Fe1 C9 C10 166.6(19) .
C6 Fe1 C9 C10 37.1(9) .
C7 C6 C10 C9 -1.2(14) .
Fe1 C6 C10 C9 57.2(8) .
C7 C6 C10 C11 -179.8(12) .
Fe1 C6 C10 C11 -121.4(12) .
C7 C6 C10 Fe1 -58.3(10) .
C8 C9 C10 C6 2.1(14) .
Fe1 C9 C10 C6 -59.5(9) .
C8 C9 C10 C11 -179.4(12) .
Fe1 C9 C10 C11 119.0(13) .
C8 C9 C10 Fe1 61.6(9) .
C9 Fe1 C10 C6 119.4(12) .
C8 Fe1 C10 C6 81.2(10) .
C5 Fe1 C10 C6 -80.6(12) .
C1 Fe1 C10 C6 -121.2(10) .
C3 Fe1 C10 C6 163.3(18) .
C2 Fe1 C10 C6 -163.9(10) .
C7 Fe1 C10 C6 36.7(9) .
C4 Fe1 C10 C6 -45(2) .
C8 Fe1 C10 C9 -38.2(10) .
C5 Fe1 C10 C9 160.0(11) .
C1 Fe1 C10 C9 119.3(11) .
C3 Fe1 C10 C9 44(2) .
C2 Fe1 C10 C9 76.7(11) .
C7 Fe1 C10 C9 -82.7(10) .
C4 Fe1 C10 C9 -165(2) .
C6 Fe1 C10 C9 -119.4(12) .
C9 Fe1 C10 C11 -122.6(17) .
C8 Fe1 C10 C11 -160.8(15) .
C5 Fe1 C10 C11 37.4(17) .
C1 Fe1 C10 C11 -3.3(15) .
C3 Fe1 C10 C11 -79(2) .
C2 Fe1 C10 C11 -46.0(15) .
C7 Fe1 C10 C11 154.7(15) .
C4 Fe1 C10 C11 73(3) .
C6 Fe1 C10 C11 118.0(16) .
C6 C10 C11 O1 -15.6(18) .
C9 C10 C11 O1 166.1(13) .
Fe1 C10 C11 O1 -105.3(14) .
C6 C10 C11 C12 162.9(13) .
C9 C10 C11 C12 -15.4(19) .
Fe1 C10 C11 C12 73.2(16) .
O1 C11 C12 C13 -3(2) .
C10 C11 C12 C13 179.0(14) .
C15 N1 C13 C12 -169.7(15) .
C15 N1 C13 C14 9(3) .
C11 C12 C13 N1 1(2) .
C11 C12 C13 C14 -177.2(16) .
C13 N1 C15 C16 120(2) .
C13 N1 C15 C20 -65(2) .
C20 C15 C16 C17 5(4) .
N1 C15 C16 C17 179(2) .
C15 C16 C17 C18 -5(4) .
C16 C17 C18 C19 5(3) .
C16 C17 C18 C21 -176.4(19) .
C17 C18 C19 C20 -4(3) .
C21 C18 C19 C20 177.5(19) .
C16 C15 C20 C19 -3(3) .
N1 C15 C20 C19 -177.9(18) .
C18 C19 C20 C15 3(3) .
Cd1 O2 C21 O3 -1.8(18) .
Cd1 O2 C21 C18 176.4(9) .
C19 C18 C21 O3 -21(2) .
C17 C18 C21 O3 159.8(17) .
C19 C18 C21 O2 160.4(18) .
C17 C18 C21 O2 -18(2) .
C25 Fe2 C22 C23 79.0(18) .
C31 Fe2 C22 C23 -167.4(12) .
C24 Fe2 C22 C23 39.1(17) .
C30 Fe2 C22 C23 148(3) .
C27 Fe2 C22 C23 -126.0(14) .
C26 Fe2 C22 C23 119(3) .
C28 Fe2 C22 C23 -82.1(16) .
C29 Fe2 C22 C23 -47(3) .
C25 Fe2 C22 C26 -40.2(19) .
C31 Fe2 C22 C26 73(2) .
C24 Fe2 C22 C26 -80(2) .
C30 Fe2 C22 C26 29(5) .
C27 Fe2 C22 C26 115(2) .
C23 Fe2 C22 C26 -119(3) .
C28 Fe2 C22 C26 158.6(19) .
C29 Fe2 C22 C26 -166(2) .
C26 C22 C23 C24 0(3) .
Fe2 C22 C23 C24 -61.1(17) .
C26 C22 C23 Fe2 61.2(17) .
C25 Fe2 C23 C24 31(2) .
C31 Fe2 C23 C24 155(3) .
C22 Fe2 C23 C24 115(3) .
C30 Fe2 C23 C24 -48(3) .
C27 Fe2 C23 C24 -170.6(19) .
C26 Fe2 C23 C24 77(2) .
C28 Fe2 C23 C24 -129(2) .
C29 Fe2 C23 C24 -87(2) .
C25 Fe2 C23 C22 -84(2) .
C31 Fe2 C23 C22 40(3) .
C24 Fe2 C23 C22 -115(3) .
C30 Fe2 C23 C22 -162.7(18) .
C27 Fe2 C23 C22 74.4(18) .
C26 Fe2 C23 C22 -37.6(19) .
C28 Fe2 C23 C22 116.1(16) .
C29 Fe2 C23 C22 157.7(16) .
C22 C23 C24 C25 4(4) .
Fe2 C23 C24 C25 -57(3) .
C22 C23 C24 Fe2 60.7(16) .
C31 Fe2 C24 C25 -37(4) .
C22 Fe2 C24 C25 88(3) .
C30 Fe2 C24 C25 -75(3) .
C27 Fe2 C24 C25 158(4) .
C26 Fe2 C24 C25 43(2) .
C23 Fe2 C24 C25 128(3) .
C28 Fe2 C24 C25 -162(2) .
C29 Fe2 C24 C25 -121(3) .
C25 Fe2 C24 C23 -128(3) .
C31 Fe2 C24 C23 -165.0(17) .
C22 Fe2 C24 C23 -39.8(17) .
C30 Fe2 C24 C23 156.8(15) .
C27 Fe2 C24 C23 30(5) .
C26 Fe2 C24 C23 -84(2) .
C28 Fe2 C24 C23 70(2) .
C29 Fe2 C24 C23 111.4(18) .
C23 C24 C25 C26 -6(4) .
Fe2 C24 C25 C26 -63(2) .
C23 C24 C25 Fe2 57(3) .
C31 Fe2 C25 C24 162.3(19) .
C22 Fe2 C25 C24 -76(2) .
C30 Fe2 C25 C24 119(2) .
C27 Fe2 C25 C24 -166(2) .
C26 Fe2 C25 C24 -114(3) .
C23 Fe2 C25 C24 -33(2) .
C28 Fe2 C25 C24 48(5) .
C29 Fe2 C25 C24 78(3) .
C31 Fe2 C25 C26 -84.2(19) .
C22 Fe2 C25 C26 38.0(16) .
C24 Fe2 C25 C26 114(3) .
C30 Fe2 C25 C26 -127.2(16) .
C27 Fe2 C25 C26 -52(4) .
C23 Fe2 C25 C26 80.8(18) .
C28 Fe2 C25 C26 161(3) .
C29 Fe2 C25 C26 -168.5(14) .
C23 C22 C26 C25 -3(3) .
Fe2 C22 C26 C25 58.0(19) .
C23 C22 C26 Fe2 -61.4(17) .
C24 C25 C26 C22 6(3) .
Fe2 C25 C26 C22 -58.9(17) .
C24 C25 C26 Fe2 65(2) .
C25 Fe2 C26 C22 117(2) .
C31 Fe2 C26 C22 -126.9(16) .
C24 Fe2 C26 C22 79.9(18) .
C30 Fe2 C26 C22 -170.9(14) .
C27 Fe2 C26 C22 -84.4(18) .
C23 Fe2 C26 C22 37.1(16) .
C28 Fe2 C26 C22 -48(3) .
C29 Fe2 C26 C22 156(3) .
C31 Fe2 C26 C25 115.9(18) .
C22 Fe2 C26 C25 -117(2) .
C24 Fe2 C26 C25 -37.4(18) .
C30 Fe2 C26 C25 72(2) .
C27 Fe2 C26 C25 158.4(17) .
C23 Fe2 C26 C25 -80.1(19) .
C28 Fe2 C26 C25 -165(2) .
C29 Fe2 C26 C25 39(4) .
C25 Fe2 C27 C31 -44(4) .
C22 Fe2 C27 C31 -125.9(13) .
C24 Fe2 C27 C31 170(4) .
C30 Fe2 C27 C31 37.9(10) .
C26 Fe2 C27 C31 -83.0(15) .
C23 Fe2 C27 C31 -166.6(11) .
C28 Fe2 C27 C31 119.4(16) .
C29 Fe2 C27 C31 82.8(11) .
C25 Fe2 C27 C28 -164(3) .
C31 Fe2 C27 C28 -119.4(16) .
C22 Fe2 C27 C28 114.7(14) .
C24 Fe2 C27 C28 51(4) .
C30 Fe2 C27 C28 -81.5(12) .
C26 Fe2 C27 C28 157.7(15) .
C23 Fe2 C27 C28 74.1(15) .
C29 Fe2 C27 C28 -36.6(11) .
C31 C27 C28 C29 1(2) .
Fe2 C27 C28 C29 60.0(14) .
C31 C27 C28 Fe2 -58.7(12) .
C25 Fe2 C28 C29 41(4) .
C31 Fe2 C28 C29 -82.2(11) .
C22 Fe2 C28 C29 155.7(12) .
C24 Fe2 C28 C29 75.3(17) .
C30 Fe2 C28 C29 -36.8(11) .
C27 Fe2 C28 C29 -119.4(16) .
C26 Fe2 C28 C29 -170(2) .
C23 Fe2 C28 C29 114.0(13) .
C25 Fe2 C28 C27 160(3) .
C31 Fe2 C28 C27 37.2(11) .
C22 Fe2 C28 C27 -84.9(14) .
C24 Fe2 C28 C27 -165.3(14) .
C30 Fe2 C28 C27 82.6(12) .
C26 Fe2 C28 C27 -51(3) .
C23 Fe2 C28 C27 -126.6(13) .
C29 Fe2 C28 C27 119.4(16) .
C27 C28 C29 C30 -3(2) .
Fe2 C28 C29 C30 56.5(14) .
C27 C28 C29 Fe2 -59.0(13) .
C25 Fe2 C29 C28 -164.6(16) .
C31 Fe2 C29 C28 81.6(11) .
C22 Fe2 C29 C28 -51(2) .
C24 Fe2 C29 C28 -125.9(16) .
C30 Fe2 C29 C28 122.6(16) .
C27 Fe2 C29 C28 38.2(11) .
C26 Fe2 C29 C28 164(4) .
C23 Fe2 C29 C28 -83.7(14) .
C25 Fe2 C29 C30 72.7(18) .
C31 Fe2 C29 C30 -41.1(11) .
C22 Fe2 C29 C30 -174.0(19) .
C24 Fe2 C29 C30 111.5(16) .
C27 Fe2 C29 C30 -84.5(12) .
C26 Fe2 C29 C30 42(4) .
C23 Fe2 C29 C30 153.7(12) .
C28 Fe2 C29 C30 -122.6(16) .
C28 C29 C30 C31 3(2) .
Fe2 C29 C30 C31 60.2(12) .
C28 C29 C30 Fe2 -57.5(14) .
C25 Fe2 C30 C31 119.7(16) .
C22 Fe2 C30 C31 55(4) .
C24 Fe2 C30 C31 156.6(16) .
C27 Fe2 C30 C31 -36.0(9) .
C26 Fe2 C30 C31 77.9(18) .
C23 Fe2 C30 C31 -171.1(15) .
C28 Fe2 C30 C31 -79.9(10) .
C29 Fe2 C30 C31 -114.6(15) .
C25 Fe2 C30 C29 -125.7(18) .
C31 Fe2 C30 C29 114.6(15) .
C22 Fe2 C30 C29 170(3) .
C24 Fe2 C30 C29 -88.8(18) .
C27 Fe2 C30 C29 78.5(12) .
C26 Fe2 C30 C29 -167.5(18) .
C23 Fe2 C30 C29 -57(2) .
C28 Fe2 C30 C29 34.7(11) .
C28 C27 C31 C30 0(2) .
Fe2 C27 C31 C30 -58.8(13) .
C28 C27 C31 C32 177.3(16) .
Fe2 C27 C31 C32 118.1(18) .
C28 C27 C31 Fe2 59.3(12) .
C29 C30 C31 C27 -2(2) .
Fe2 C30 C31 C27 59.6(13) .
C29 C30 C31 C32 -179.0(16) .
Fe2 C30 C31 C32 -117.5(16) .
C29 C30 C31 Fe2 -61.5(13) .
C25 Fe2 C31 C27 161.0(18) .
C22 Fe2 C31 C27 74.9(15) .
C24 Fe2 C31 C27 -174(3) .
C30 Fe2 C31 C27 -121.0(13) .
C26 Fe2 C31 C27 115.6(17) .
C23 Fe2 C31 C27 43(3) .
C28 Fe2 C31 C27 -38.0(11) .
C29 Fe2 C31 C27 -80.3(11) .
C25 Fe2 C31 C30 -78.1(19) .
C22 Fe2 C31 C30 -164.2(14) .
C24 Fe2 C31 C30 -53(3) .
C27 Fe2 C31 C30 121.0(13) .
C26 Fe2 C31 C30 -123.4(16) .
C23 Fe2 C31 C30 164(3) .
C28 Fe2 C31 C30 83.0(11) .
C29 Fe2 C31 C30 40.6(11) .
C25 Fe2 C31 C32 38(2) .
C22 Fe2 C31 C32 -47.8(18) .
C24 Fe2 C31 C32 63(3) .
C30 Fe2 C31 C32 116.3(17) .
C27 Fe2 C31 C32 -122.7(18) .
C26 Fe2 C31 C32 -7(2) .
C23 Fe2 C31 C32 -79(3) .
C28 Fe2 C31 C32 -160.7(16) .
C29 Fe2 C31 C32 157.0(16) .
C27 C31 C32 O4 -168.4(18) .
C30 C31 C32 O4 8(3) .
Fe2 C31 C32 O4 -78(2) .
C27 C31 C32 C33 13(3) .
C30 C31 C32 C33 -170.1(17) .
Fe2 C31 C32 C33 104.0(17) .
O4 C32 C33 C34 0(3) .
C31 C32 C33 C34 178.5(18) .
C36 N2 C34 C33 178.2(18) .
C36 N2 C34 C35 -7(3) .
C32 C33 C34 N2 3(3) .
C32 C33 C34 C35 -172(2) .
C34 N2 C36 C41 -41(3) .
C34 N2 C36 C37 143(2) .
C41 C36 C37 C38 3(2) .
N2 C36 C37 C38 179.2(16) .
C36 C37 C38 C39 0(3) .
C37 C38 C39 C40 -3(2) .
C37 C38 C39 C42 176.0(14) .
C38 C39 C40 C41 2(2) .
C42 C39 C40 C41 -176.8(12) .
N2 C36 C41 C40 -179.8(15) .
C37 C36 C41 C40 -4(2) .
C39 C40 C41 C36 2(2) .
Cd1 O6 C42 O5 9.5(14) .
Cd1 O6 C42 C39 -175.7(7) .
Cd1 O5 C42 O6 -85(3) 2_666
Cd1 O5 C42 C39 100(3) 2_666
C38 C39 C42 O6 -172.1(12) .
C40 C39 C42 O6 6.9(16) .
C38 C39 C42 O5 3.1(17) .
C40 C39 C42 O5 -178.0(12) .
C47 N3 C43 C44 -1(3) .
Cd1 N3 C43 C44 175.8(15) .
N3 C43 C44 C45 1(3) .
C43 C44 C45 C46 -2(3) .
C43 C44 C45 C48 179.8(15) .
C44 C45 C46 C47 3(3) .
C48 C45 C46 C47 -179.1(15) .
C43 N3 C47 C46 1(3) .
Cd1 N3 C47 C46 -175.0(15) .
C45 C46 C47 N3 -3(3) .
C44 C45 C48 C49 -2(2) .
C46 C45 C48 C49 -179.6(16) .
C44 C45 C48 C52 176.2(18) .
C46 C45 C48 C52 -2(2) .
C52 C48 C49 C50 3(2) .
C45 C48 C49 C50 -179.2(14) .
C51 N4 C50 C49 -1(3) .
Cd1 N4 C50 C49 170.6(13) 1_455
C48 C49 C50 N4 0(3) .
C50 N4 C51 C52 0(3) .
Cd1 N4 C51 C52 -172.3(18) 1_455
C49 C48 C52 C51 -4(3) .
C45 C48 C52 C51 177.8(17) .
N4 C51 C52 C48 3(4) .

loop_
_platon_squeeze_void_nr
_platon_squeeze_void_average_x
_platon_squeeze_void_average_y
_platon_squeeze_void_average_z
_platon_squeeze_void_volume
_platon_squeeze_void_count_electrons
_platon_squeeze_void_content
1 0.000 0.500 0.000 85 14 ' '
